data_4504346
loop_
_publ_author_name
'Lin, Jian-Guo'
'Su, Yang'
'Tian, Zheng-Fang'
'Qiu, Ling'
'Wen, Li-Li'
'Lu, Zhen-Da'
'Li, Yi-Zhi'
'Meng, Qing-Jin'

_publ_section_title
;
 Organic--Inorganic Hybrid Coordination Polymers Based on
 6-Methylpyridine-2,4-dicarboxylic Acid N-Oxide (MPDCO) Ligand:
 Preparations, Interpenetrating Structures, and Magnetic and Luminescent
 Properties
;
_journal_issue 12
_journal_name_full 'Crystal Growth &amp; Design'
_journal_page_first 2526
_journal_paper_doi 10.1021/cg070363b
_journal_volume 7
_journal_year 2007
_chemical_formula_moiety '(C20 H18 N3 O6 Zn), 3.5(H2 O)'
_chemical_formula_sum 'C20 H22 N3 O8 Zn'
_chemical_formula_weight 497.8
_chemical_name_systematic
; 
 ? 
;
_space_group_IT_number 15
_symmetry_cell_setting monoclinic
_symmetry_space_group_name_Hall '-C 2yc'
_symmetry_space_group_name_H-M 'C 1 2/c 1'
_atom_sites_solution_hydrogens geom
_atom_sites_solution_primary direct
_atom_sites_solution_secondary difmap
_audit_creation_method SHELXL-97
_cell_angle_alpha 90.00
_cell_angle_beta 106.056(2)
_cell_angle_gamma 90.00
_cell_formula_units_Z 8
_cell_length_a 19.437(2)
_cell_length_b 13.4396(15)
_cell_length_c 16.7213(19)
_cell_measurement_temperature 293(2)
_cell_volume 4197.6(8)
_computing_cell_refinement SMART
_computing_data_collection 'SMART (Bruker, 2000)'
_computing_data_reduction 'SAINT (Bruker, 2000)'
_computing_molecular_graphics SHELXTL
_computing_publication_material SHELXTL
_computing_structure_refinement SHELXTL
_computing_structure_solution 'SHELXTL (Bruker, 2000)'
_diffrn_ambient_temperature 293(2)
_diffrn_measured_fraction_theta_full 0.998
_diffrn_measured_fraction_theta_max 0.998
_diffrn_radiation_monochromator graphite
_diffrn_radiation_source 'fine-focus sealed tube'
_diffrn_radiation_type MoK\a
_diffrn_radiation_wavelength 0.71073
_diffrn_reflns_av_R_equivalents 0.0327
_diffrn_reflns_av_sigmaI/netI 0.0518
_diffrn_reflns_limit_h_max 23
_diffrn_reflns_limit_h_min -23
_diffrn_reflns_limit_k_max 16
_diffrn_reflns_limit_k_min -12
_diffrn_reflns_limit_l_max 19
_diffrn_reflns_limit_l_min -20
_diffrn_reflns_number 11118
_diffrn_reflns_theta_full 26.00
_diffrn_reflns_theta_max 26.00
_diffrn_reflns_theta_min 1.87
_exptl_absorpt_coefficient_mu 1.224
_exptl_absorpt_correction_T_max 0.830
_exptl_absorpt_correction_T_min 0.705
_exptl_absorpt_correction_type multi-scan
_exptl_absorpt_process_details 'SADABS(Bruker, 2000)'
_exptl_crystal_density_diffrn 1.575
_exptl_crystal_density_method 'not measured'
_exptl_crystal_F_000 2056
_exptl_crystal_size_max 0.35
_exptl_crystal_size_mid 0.25
_exptl_crystal_size_min 0.15
_refine_diff_density_max 0.250
_refine_diff_density_min -0.461
_refine_diff_density_rms 0.056
_refine_ls_extinction_method none
_refine_ls_goodness_of_fit_ref 1.041
_refine_ls_hydrogen_treatment constr
_refine_ls_matrix_type full
_refine_ls_number_parameters 295
_refine_ls_number_reflns 4133
_refine_ls_number_restraints 0
_refine_ls_restrained_S_all 1.041
_refine_ls_R_factor_all 0.0782
_refine_ls_R_factor_gt 0.0500
_refine_ls_shift/su_max 0.000
_refine_ls_shift/su_mean 0.000
_refine_ls_structure_factor_coef Fsqd
_refine_ls_weighting_details 'calc w=1/[\s^2^(Fo^2^)+(0.0600P)^2^+1.2200P] where P=(Fo^2^+2Fc^2^)/3'
_refine_ls_weighting_scheme calc
_refine_ls_wR_factor_gt 0.1092
_refine_ls_wR_factor_ref 0.1165
_reflns_number_gt 3034
_reflns_number_total 4133
_reflns_threshold_expression >2sigma(I)
_cod_data_source_file cg070363b-file007.cif
_cod_data_source_block 60405am
_cod_depositor_comments
;
The following automatic conversions were performed:

'_symmetry_cell_setting' value 'Monoclinic' changed to 'monoclinic'
according to /home/saulius/struct/CIF-dictionaries/cif_core.dic
dictionary named 'cif_core.dic' version 2.4.1 from
2010-06-29.

'_exptl_absorpt_correction_type' value 'Multi-scan'
changed to 'multi-scan' according to
/home/saulius/struct/CIF-dictionaries/cif_core.dic dictionary named
'cif_core.dic' version 2.4.1 from 2010-06-29.

Automatic conversion script
Id: cif_fix_values 1715 2011-07-08 13:25:40Z adriana 
;
_cod_original_cell_volume 4197.7(8)
_cod_original_sg_symbol_H-M 'C 2/c'
_cod_database_code 4504346

loop_
_symmetry_equiv_pos_as_xyz
'x, y, z'
'-x, y, -z+1/2'
'x+1/2, y+1/2, z'
'-x+1/2, y+1/2, -z+1/2'
'-x, -y, -z'
'x, -y, z-1/2'
'-x+1/2, -y+1/2, -z'
'x+1/2, -y+1/2, z-1/2'

loop_
_atom_site_label
_atom_site_type_symbol
_atom_site_fract_x
_atom_site_fract_y
_atom_site_fract_z
_atom_site_U_iso_or_equiv
_atom_site_adp_type
_atom_site_occupancy
_atom_site_symmetry_multiplicity
_atom_site_calc_flag
_atom_site_refinement_flags
C1 C 0.5829(2) 1.0777(3) 0.1466(3) 0.0541(10) Uani 1 1 d .
C2 C 0.5204(2) 1.1200(3) 0.0994(2) 0.0489(9) Uani 1 1 d .
H2 H 0.4871 1.1442 0.1252 0.059 Uiso 1 1 calc R
C3 C 0.50647(19) 1.1272(3) 0.0125(2) 0.0440(8) Uani 1 1 d .
C4 C 0.56260(18) 1.0925(3) -0.0187(2) 0.0405(8) Uani 1 1 d .
H4 H 0.5559 1.0948 -0.0759 0.049 Uiso 1 1 calc R
C5 C 0.6235(2) 1.0573(3) 0.0277(2) 0.0497(9) Uani 1 1 d .
C6 C 0.59612(19) 1.0680(3) 0.2378(2) 0.0474(9) Uani 1 1 d .
C7 C 0.4366(2) 1.1677(3) -0.0422(3) 0.0502(9) Uani 1 1 d .
C8 C 0.68536(17) 1.0224(3) -0.0080(2) 0.0419(8) Uani 1 1 d .
H8A H 0.6701 1.0260 -0.0676 0.063 Uiso 1 1 calc R
H8B H 0.6979 0.9550 0.0089 0.063 Uiso 1 1 calc R
H8C H 0.7263 1.0646 0.0128 0.063 Uiso 1 1 calc R
C9 C 0.57942(18) 0.7541(3) 0.3184(2) 0.0399(8) Uani 1 1 d .
H9 H 0.5594 0.8174 0.3095 0.048 Uiso 1 1 calc R
C10 C 0.54546(17) 0.6877(3) 0.3530(2) 0.0400(8) Uani 1 1 d .
H10 H 0.5036 0.7039 0.3667 0.048 Uiso 1 1 calc R
C11 C 0.57655(18) 0.5893(3) 0.3684(2) 0.0455(8) Uani 1 1 d .
C12 C 0.63726(18) 0.5706(3) 0.3422(2) 0.0448(9) Uani 1 1 d .
H12 H 0.6583 0.5079 0.3503 0.054 Uiso 1 1 calc R
C13 C 0.66635(18) 0.6434(3) 0.3046(2) 0.0429(8) Uani 1 1 d .
H13 H 0.7054 0.6278 0.2849 0.051 Uiso 1 1 calc R
C14 C 0.53856(19) 0.5085(3) 0.4058(2) 0.0472(9) Uani 1 1 d .
H14A H 0.4927 0.4939 0.3665 0.057 Uiso 1 1 calc R
H14B H 0.5670 0.4482 0.4133 0.057 Uiso 1 1 calc R
C15 C 0.52597(18) 0.5371(3) 0.4895(2) 0.0446(8) Uani 1 1 d .
H15A H 0.4967 0.5958 0.4813 0.053 Uiso 1 1 d R
C16 C 0.5923(2) 0.5587(3) 0.5555(2) 0.0496(9) Uani 1 1 d .
C17 C 0.6029(2) 0.6510(3) 0.5947(2) 0.0567(11) Uani 1 1 d .
H17 H 0.5679 0.6999 0.5795 0.068 Uiso 1 1 calc R
C18 C 0.66590(19) 0.6700(3) 0.6565(2) 0.0505(9) Uani 1 1 d .
H18 H 0.6730 0.7317 0.6827 0.061 Uiso 1 1 calc R
C19 C 0.70751(19) 0.5045(3) 0.6401(2) 0.0471(9) Uani 1 1 d .
H19 H 0.7425 0.4555 0.6553 0.057 Uiso 1 1 calc R
C20 C 0.64455(18) 0.4855(3) 0.5783(2) 0.0442(8) Uani 1 1 d .
H20 H 0.6374 0.4238 0.5521 0.053 Uiso 1 1 calc R
N1 N 0.63516(16) 1.0457(2) 0.1118(2) 0.0516(8) Uani 1 1 d .
N2 N 0.63977(15) 0.7394(2) 0.29475(18) 0.0466(7) Uani 1 1 d .
N3 N 0.71819(16) 0.5967(2) 0.67921(19) 0.0484(7) Uani 1 1 d .
O1 O 0.69270(14) 1.0112(2) 0.15796(17) 0.0581(7) Uani 1 1 d .
O2 O 0.61241(13) 0.9852(2) 0.27173(15) 0.0473(6) Uani 1 1 d .
O3 O 0.59012(13) 1.14902(18) 0.27298(15) 0.0464(6) Uani 1 1 d .
O4 O 0.39803(13) 1.2178(2) -0.01087(15) 0.0510(7) Uani 1 1 d .
O5 O 0.42753(13) 1.15221(19) -0.11908(16) 0.0480(6) Uani 1 1 d .
O6 O 0.72079(13) 0.7607(2) 0.14248(16) 0.0540(7) Uani 1 1 d .
H6B H 0.6876 0.7229 0.1148 0.081 Uiso 1 1 d R
H6C H 0.7537 0.7255 0.1740 0.081 Uiso 1 1 d R
O7 O 0.84838(12) 0.20698(19) 0.61312(14) 0.0443(6) Uani 1 1 d .
H7A H 0.8235 0.1541 0.6072 0.067 Uiso 1 1 d R
H7C H 0.8557 0.2226 0.5669 0.067 Uiso 1 1 d R
O8 O 0.0000 0.1702(3) 0.7500 0.0475(8) Uani 1 2 d S
H8E H 0.0339 0.1795 0.7278 0.071 Uiso 0.50 1 d PR
H8F H 0.0043 0.2107 0.7901 0.071 Uiso 0.50 1 d PR
O9 O 0.7702(2) 0.7499(6) 0.5001(6) 0.071(2) Uani 0.50 1 d P
H9D H 0.7484 0.7871 0.4600 0.085 Uiso 0.50 1 d PR
H9B H 0.8013 0.7836 0.5354 0.106 Uiso 0.50 1 d PR
Zn1 Zn 0.67483(2) 0.86696(3) 0.22367(3) 0.04300(15) Uani 1 1 d .

loop_
_atom_site_aniso_label
_atom_site_aniso_U_11
_atom_site_aniso_U_22
_atom_site_aniso_U_33
_atom_site_aniso_U_23
_atom_site_aniso_U_13
_atom_site_aniso_U_12
C1 0.051(2) 0.039(2) 0.059(2) -0.0029(18) -0.0053(18) -0.0102(18)
C2 0.052(2) 0.045(2) 0.048(2) 0.0097(17) 0.0099(17) 0.0072(17)
C3 0.0426(18) 0.041(2) 0.049(2) -0.0019(16) 0.0137(16) 0.0076(15)
C4 0.047(2) 0.0395(19) 0.0421(19) 0.0029(15) 0.0241(16) 0.0017(15)
C5 0.053(2) 0.0419(19) 0.043(2) -0.0185(17) -0.0046(17) -0.0109(17)
C6 0.042(2) 0.056(3) 0.043(2) 0.0018(19) 0.0099(16) -0.0123(18)
C7 0.0406(19) 0.046(2) 0.055(2) -0.0050(19) -0.0019(17) -0.0023(17)
C8 0.0414(18) 0.0411(19) 0.0436(19) -0.0015(15) 0.0127(15) 0.0096(15)
C9 0.0447(18) 0.0393(19) 0.0382(19) -0.0094(15) 0.0157(15) -0.0083(16)
C10 0.0386(17) 0.042(2) 0.0401(18) -0.0146(15) 0.0122(14) -0.0035(15)
C11 0.0369(18) 0.046(2) 0.050(2) -0.0042(17) 0.0045(16) -0.0010(16)
C12 0.0402(18) 0.052(2) 0.046(2) -0.0136(17) 0.0179(16) -0.0184(17)
C13 0.0428(18) 0.048(2) 0.0403(19) -0.0142(15) 0.0153(15) -0.0135(16)
C14 0.0427(19) 0.048(2) 0.054(2) 0.0062(17) 0.0181(17) 0.0153(16)
C15 0.0411(18) 0.042(2) 0.048(2) 0.0038(16) 0.0085(16) 0.0083(16)
C16 0.046(2) 0.0365(19) 0.060(2) -0.0025(17) 0.0039(17) 0.0034(16)
C17 0.045(2) 0.056(2) 0.052(2) 0.0119(19) -0.0149(17) -0.0104(18)
C18 0.046(2) 0.048(2) 0.0413(19) -0.0109(17) -0.0142(16) 0.0011(17)
C19 0.0414(18) 0.050(2) 0.0409(19) 0.0123(17) -0.0033(15) -0.0045(16)
C20 0.0462(19) 0.0400(19) 0.0384(18) 0.0102(15) -0.0016(15) -0.0056(15)
N1 0.0477(17) 0.0407(18) 0.060(2) -0.0057(15) 0.0043(15) -0.0038(14)
N2 0.0463(16) 0.0470(18) 0.0459(17) -0.0025(14) 0.0119(13) 0.0011(14)
N3 0.0449(16) 0.0491(18) 0.0460(17) -0.0034(15) 0.0040(14) -0.0189(14)
O1 0.0557(16) 0.0432(15) 0.0630(17) -0.0164(13) -0.0046(13) -0.0002(12)
O2 0.0446(13) 0.0520(16) 0.0462(14) -0.0004(12) 0.0138(11) -0.0102(12)
O3 0.0474(14) 0.0422(14) 0.0458(14) 0.0109(12) 0.0062(11) -0.0134(11)
O4 0.0486(14) 0.0439(15) 0.0458(14) 0.0119(12) -0.0115(12) -0.0154(12)
O5 0.0429(13) 0.0429(14) 0.0504(15) -0.0001(11) -0.0003(11) 0.0181(11)
O6 0.0427(13) 0.0491(16) 0.0629(17) -0.0033(13) 0.0024(12) 0.0018(12)
O7 0.0480(13) 0.0438(14) 0.0444(13) -0.0149(11) 0.0180(11) -0.0066(11)
O8 0.0488(19) 0.048(2) 0.048(2) 0.000 0.0161(16) 0.000
O9 0.045(4) 0.049(3) 0.099(4) 0.009(3) -0.011(5) -0.014(5)
Zn1 0.0376(2) 0.0413(2) 0.0427(2) -0.00439(18) -0.00128(17) 0.00546(17)

loop_
_atom_type_symbol
_atom_type_description
_atom_type_scat_dispersion_real
_atom_type_scat_dispersion_imag
_atom_type_scat_source
C C 0.0033 0.0016 'International Tables Vol C Tables 4.2.6.8 and 6.1.1.4'
H H 0.0000 0.0000 'International Tables Vol C Tables 4.2.6.8 and 6.1.1.4'
N N 0.0061 0.0033 'International Tables Vol C Tables 4.2.6.8 and 6.1.1.4'
O O 0.0106 0.0060 'International Tables Vol C Tables 4.2.6.8 and 6.1.1.4'
Zn Zn 0.2839 1.4301 'International Tables Vol C Tables 4.2.6.8 and 6.1.1.4'

loop_
_geom_angle_atom_site_label_1
_geom_angle_atom_site_label_2
_geom_angle_atom_site_label_3
_geom_angle
_geom_angle_site_symmetry_1
_geom_angle_site_symmetry_3
N1 C1 C2 121.7(4) . .
N1 C1 C6 118.1(3) . .
C2 C1 C6 120.1(4) . .
C1 C2 C3 120.6(4) . .
C1 C2 H2 119.7 . .
C3 C2 H2 119.7 . .
C2 C3 C4 114.3(3) . .
C2 C3 C7 122.3(3) . .
C4 C3 C7 123.4(3) . .
C5 C4 C3 124.3(3) . .
C5 C4 H4 117.8 . .
C3 C4 H4 117.8 . .
C4 C5 N1 120.9(4) . .
C4 C5 C8 123.3(3) . .
N1 C5 C8 115.7(3) . .
O2 C6 O3 127.1(3) . .
O2 C6 C1 119.7(4) . .
O3 C6 C1 113.2(3) . .
O4 C7 O5 126.4(3) . .
O4 C7 C3 119.4(3) . .
O5 C7 C3 113.9(4) . .
C5 C8 H8A 109.5 . .
C5 C8 H8B 109.5 . .
H8A C8 H8B 109.5 . .
C5 C8 H8C 109.5 . .
H8A C8 H8C 109.5 . .
H8B C8 H8C 109.5 . .
C10 C9 N2 127.1(3) . .
C10 C9 H9 116.5 . .
N2 C9 H9 116.5 . .
C9 C10 C11 117.2(3) . .
C9 C10 H10 121.4 . .
C11 C10 H10 121.4 . .
C12 C11 C10 117.3(3) . .
C12 C11 C14 123.0(3) . .
C10 C11 C14 119.5(3) . .
C13 C12 C11 120.7(4) . .
C13 C12 H12 119.6 . .
C11 C12 H12 119.6 . .
C12 C13 N2 122.3(3) . .
C12 C13 H13 118.9 . .
N2 C13 H13 118.9 . .
C15 C14 C11 114.2(3) . .
C15 C14 H14A 108.7 . .
C11 C14 H14A 108.7 . .
C15 C14 H14B 108.7 . .
C11 C14 H14B 108.7 . .
H14A C14 H14B 107.6 . .
C16 C15 C15 116.9(4) . 5_666
C16 C15 C14 113.9(3) . .
C15 C15 C14 109.2(4) 5_666 .
C16 C15 H15A 107.8 . .
C15 C15 H15A 99.6 5_666 .
C14 C15 H15A 108.3 . .
C17 C16 C20 120.0(3) . .
C17 C16 C15 120.9(3) . .
C20 C16 C15 119.1(3) . .
C16 C17 C18 120.0(4) . .
C16 C17 H17 120.0 . .
C18 C17 H17 120.0 . .
C17 C18 N3 120.0(4) . .
C17 C18 H18 120.0 . .
N3 C18 H18 120.0 . .
N3 C19 C20 120.0(3) . .
N3 C19 H19 120.0 . .
C20 C19 H19 120.0 . .
C19 C20 C16 120.0(4) . .
C19 C20 H20 120.0 . .
C16 C20 H20 120.0 . .
O1 N1 C5 122.6(3) . .
O1 N1 C1 119.4(3) . .
C5 N1 C1 117.9(3) . .
C9 N2 C13 115.3(3) . .
C9 N2 Zn1 116.7(2) . .
C13 N2 Zn1 127.2(2) . .
C19 N3 C18 120.0(3) . .
C19 N3 Zn1 120.5(2) . 7_666
C18 N3 Zn1 119.4(2) . 7_666
N1 O1 Zn1 112.2(2) . .
C6 O2 Zn1 123.7(2) . .
C7 O5 Zn1 130.4(2) . 5_675
Zn1 O6 H6B 109.3 . .
Zn1 O6 H6C 109.0 . .
H6B O6 H6C 109.5 . .
H7A O7 H7C 109.5 . .
H8E O8 H8F 109.5 . .
O9 O9 H9D 73.5 7_666 .
O9 O9 H9B 121.4 7_666 .
H9D O9 H9B 109.8 . .
O5 Zn1 O2 84.96(9) 5_675 .
O5 Zn1 N2 89.53(10) 5_675 .
O2 Zn1 N2 94.28(10) . .
O5 Zn1 O1 86.77(9) 5_675 .
O2 Zn1 O1 75.31(9) . .
N2 Zn1 O1 169.21(10) . .
O5 Zn1 N3 172.86(10) 5_675 7_666
O2 Zn1 N3 93.93(11) . 7_666
N2 Zn1 N3 97.60(11) . 7_666
O1 Zn1 N3 86.12(10) . 7_666
O5 Zn1 O6 82.90(9) 5_675 .
O2 Zn1 O6 165.51(9) . .
N2 Zn1 O6 93.49(10) . .
O1 Zn1 O6 96.09(10) . .
N3 Zn1 O6 97.15(10) 7_666 .

loop_
_geom_bond_atom_site_label_1
_geom_bond_atom_site_label_2
_geom_bond_distance
_geom_bond_site_symmetry_2
C1 N1 1.372(5) .
C1 C2 1.376(5) .
C1 C6 1.480(5) .
C2 C3 1.405(5) .
C2 H2 0.9300 .
C3 C4 1.413(5) .
C3 C7 1.513(5) .
C4 C5 1.311(5) .
C4 H4 0.9300 .
C5 N1 1.370(5) .
C5 C8 1.555(5) .
C6 O2 1.250(5) .
C6 O3 1.259(5) .
C7 O4 1.228(5) .
C7 O5 1.265(5) .
C8 H8A 0.9600 .
C8 H8B 0.9600 .
C8 H8C 0.9600 .
C9 C10 1.334(5) .
C9 N2 1.352(4) .
C9 H9 0.9300 .
C10 C11 1.447(5) .
C10 H10 0.9300 .
C11 C12 1.391(5) .
C11 C14 1.540(5) .
C12 C13 1.367(5) .
C12 H12 0.9300 .
C13 N2 1.383(5) .
C13 H13 0.9300 .
C14 C15 1.534(5) .
C14 H14A 0.9700 .
C14 H14B 0.9700 .
C15 C16 1.476(5) .
C15 C15 1.528(7) 5_666
C15 H15A 0.9599 .
C16 C17 1.390(6) .
C16 C20 1.390(5) .
C17 C18 1.390(5) .
C17 H17 0.9300 .
C18 N3 1.390(5) .
C18 H18 0.9300 .
C19 N3 1.390(5) .
C19 C20 1.390(5) .
C19 H19 0.9300 .
C20 H20 0.9300 .
N1 O1 1.259(4) .
N2 Zn1 2.294(3) .
N3 Zn1 2.309(3) 7_666
O1 Zn1 2.301(3) .
O2 Zn1 2.276(3) .
O5 Zn1 2.271(2) 5_675
O6 Zn1 2.314(3) .
O6 H6B 0.8500 .
O6 H6C 0.8500 .
O7 H7A 0.8500 .
O7 H7C 0.8500 .
O8 H8E 0.8501 .
O8 H8F 0.8500 .
O9 O9 0.783(10) 7_666
O9 H9D 0.8500 .
O9 H9B 0.8500 .
Zn1 O5 2.271(2) 5_675
Zn1 N3 2.309(3) 7_666

loop_
_geom_hbond_atom_site_label_D
_geom_hbond_atom_site_label_H
_geom_hbond_atom_site_label_A
_geom_hbond_distance_DH
_geom_hbond_distance_HA
_geom_hbond_distance_DA
_geom_hbond_angle_DHA
_geom_hbond_site_symmetry_A
O7 H7C O4 0.85 1.90 2.713(4) 160.1 8_566
